data_4000471
loop_
_publ_author_name
'Salem Wakim'
'Jimmy Bouchard'
'Michel Simard'
'Nicolas Drolet'
'Ye Tao'
'Mario Leclerc'

_publ_section_title
;
Organic Micro-Electronics : Design, Synthesis, and Characterizaton of Ladder
Oligo(para-aniline)s
;
_journal_name_full 'Chemistry of Materials'
_journal_paper_doi 10.1021/cm049786g
_journal_year 2004
_chemical_formula_moiety 'C36 H48 N2'
_chemical_formula_sum 'C36 H48 N2'
_chemical_formula_weight 508.76
_chemical_melting_point 151
_chemical_name_systematic
;
 5,11-dioctyl-6,12-dimethylindolo[3,2-b]carbazole
;
_space_group_IT_number 2
_symmetry_cell_setting triclinic
_symmetry_space_group_name_Hall '-P 1'
_symmetry_space_group_name_H-M 'P -1'
_atom_sites_solution_hydrogens geom
_atom_sites_solution_primary direct
_atom_sites_solution_secondary difmap
_cell_angle_alpha 96.841(4)
_cell_angle_beta 92.152(4)
_cell_angle_gamma 102.594(4)
_cell_formula_units_Z 1
_cell_length_a 5.3266(4)
_cell_length_b 9.5576(6)
_cell_length_c 15.3294(9)
_cell_measurement_reflns_used 4839
_cell_measurement_temperature 220(2)
_cell_measurement_theta_max 127.6
_cell_measurement_theta_min 5.8
_cell_volume 754.59(9)
_diffrn_ambient_temperature 220(2)
_diffrn_detector_area_resol_mean 5.5
_diffrn_measured_fraction_theta_full 0.965
_diffrn_measured_fraction_theta_max 0.965
_diffrn_measurement_device_type 'Bruker AXS SMART 2K/Platform'
_diffrn_measurement_method '\w scan'
_diffrn_radiation_monochromator graphite
_diffrn_radiation_source 'normal-focus sealed tube'
_diffrn_radiation_type CuK\a
_diffrn_radiation_wavelength 1.54178
_diffrn_reflns_av_R_equivalents 0.0717
_diffrn_reflns_av_sigmaI/netI 0.0449
_diffrn_reflns_limit_h_max 5
_diffrn_reflns_limit_h_min -5
_diffrn_reflns_limit_k_max 11
_diffrn_reflns_limit_k_min -11
_diffrn_reflns_limit_l_max 17
_diffrn_reflns_limit_l_min -17
_diffrn_reflns_number 9563
_diffrn_reflns_theta_full 63.96
_diffrn_reflns_theta_max 63.96
_diffrn_reflns_theta_min 2.91
_diffrn_standards_decay_% 0.06
_diffrn_standards_interval_count ?
_diffrn_standards_interval_time 'see text'
_diffrn_standards_number 47
_exptl_absorpt_coefficient_mu 0.479
_exptl_absorpt_correction_T_max 0.9929
_exptl_absorpt_correction_T_min 0.7460
_exptl_absorpt_correction_type multi-scan
_exptl_absorpt_process_details 'SADABS (Sheldrick, 1996)'
_exptl_crystal_colour 'pale yellow'
_exptl_crystal_density_diffrn 1.120
_exptl_crystal_density_meas ?
_exptl_crystal_density_method .
_exptl_crystal_description plate
_exptl_crystal_F_000 278
_exptl_crystal_size_max 0.65
_exptl_crystal_size_mid 0.44
_exptl_crystal_size_min 0.02
_refine_ls_extinction_coef 'not refined'
_refine_ls_extinction_method none
_refine_ls_goodness_of_fit_ref 0.936
_refine_ls_hydrogen_treatment mixed
_refine_ls_matrix_type full
_refine_ls_number_parameters 174
_refine_ls_number_reflns 2412
_refine_ls_number_restraints 0
_refine_ls_restrained_S_all 0.936
_refine_ls_R_factor_all 0.1160
_refine_ls_R_factor_gt 0.0871
_refine_ls_shift/su_max 0.000
_refine_ls_shift/su_mean 0.000
_refine_ls_structure_factor_coef Fsqd
_refine_ls_weighting_details 'calc w=1/[\s^2^(Fo^2^)+(0.1616P)^2^] where P=(Fo^2^+2Fc^2^)/3'
_refine_ls_weighting_scheme calc
_refine_ls_wR_factor_gt 0.2037
_refine_ls_wR_factor_ref 0.2251
_reflns_number_gt 1469
_reflns_number_total 2412
_reflns_threshold_expression >2sigma(I)
_cod_database_code 4000471

loop_
_symmetry_equiv_pos_as_xyz
'x, y, z'
'-x, -y, -z'

loop_
_atom_site_label
_atom_site_type_symbol
_atom_site_fract_x
_atom_site_fract_y
_atom_site_fract_z
_atom_site_U_iso_or_equiv
_atom_site_adp_type
_atom_site_occupancy
_atom_site_symmetry_multiplicity
_atom_site_calc_flag
_atom_site_refinement_flags
_atom_site_disorder_assembly
_atom_site_disorder_group
N N 0.3099(4) 0.4078(3) 0.37463(13) 0.0768(7) Uani 1 1 d . . .
C1 C 0.2972(6) 0.1567(4) 0.3064(2) 0.0933(10) Uani 1 1 d . . .
H1 H 0.4401 0.1830 0.2729 0.112 Uiso 1 1 calc R . .
C2 C 0.1682(7) 0.0146(4) 0.3023(2) 0.1047(10) Uani 1 1 d . . .
H2 H 0.2235 -0.0575 0.2658 0.126 Uiso 1 1 calc R . .
C3 C -0.0452(7) -0.0232(4) 0.3522(2) 0.1032(10) Uani 1 1 d . . .
H3 H -0.1337 -0.1205 0.3481 0.124 Uiso 1 1 calc R . .
C4 C -0.1265(6) 0.0796(4) 0.4066(2) 0.0905(9) Uani 1 1 d . . .
H4 H -0.2715 0.0525 0.4391 0.109 Uiso 1 1 calc R . .
C5 C 0.0036(5) 0.2242(3) 0.41447(17) 0.0759(8) Uani 1 1 d . . .
C6 C 0.2116(5) 0.2601(4) 0.36108(17) 0.0779(8) Uani 1 1 d . . .
C7 C 0.1693(4) 0.4710(3) 0.43747(15) 0.0704(8) Uani 1 1 d . . .
C8 C -0.0217(5) 0.3567(3) 0.46486(16) 0.0713(8) Uani 1 1 d . . .
C9 C -0.1918(4) 0.3846(3) 0.52971(16) 0.0716(8) Uani 1 1 d . . .
C10 C -0.3740(5) 0.2580(3) 0.56051(18) 0.0878(9) Uani 1 1 d . . .
H10A H -0.4215 0.2861 0.6194 0.132 Uiso 1 1 calc R . .
H10B H -0.2898 0.1778 0.5610 0.132 Uiso 1 1 calc R . .
H10C H -0.5277 0.2289 0.5208 0.132 Uiso 1 1 calc R . .
C11 C 0.5496(5) 0.4727(3) 0.33651(16) 0.0794(8) Uani 1 1 d . . .
H11A H 0.6612 0.4034 0.3326 0.095 Uiso 1 1 calc R . .
H11B H 0.6392 0.5584 0.3763 0.095 Uiso 1 1 calc R . .
C12 C 0.5106(5) 0.5163(3) 0.24578(16) 0.0793(8) Uani 1 1 d . . .
H12A H 0.4107 0.5914 0.2499 0.095 Uiso 1 1 calc R . .
H12B H 0.4116 0.4325 0.2064 0.095 Uiso 1 1 calc R . .
C13 C 0.7657(5) 0.5730(3) 0.20705(16) 0.0764(8) Uani 1 1 d . . .
H13A H 0.8697 0.6508 0.2494 0.092 Uiso 1 1 calc R . .
H13B H 0.8586 0.4949 0.1993 0.092 Uiso 1 1 calc R . .
C14 C 0.7427(5) 0.6298(3) 0.11965(16) 0.0815(8) Uani 1 1 d . . .
H14A H 0.6406 0.5517 0.0770 0.098 Uiso 1 1 calc R . .
H14B H 0.6481 0.7072 0.1272 0.098 Uiso 1 1 calc R . .
C15 C 0.9955(5) 0.6872(3) 0.08221(16) 0.0789(8) Uani 1 1 d . . .
H15A H 1.0894 0.6096 0.0746 0.095 Uiso 1 1 calc R . .
H15B H 1.0978 0.7647 0.1252 0.095 Uiso 1 1 calc R . .
C16 C 0.9761(5) 0.7452(3) -0.00494(18) 0.0807(8) Uani 1 1 d . . .
H16A H 0.8853 0.6659 -0.0491 0.097 Uiso 1 1 calc R . .
H16B H 0.8715 0.8180 0.0014 0.097 Uiso 1 1 calc R . .
C17 C 1.2297(6) 0.8119(4) -0.0384(2) 0.0998(10) Uani 1 1 d . . .
H17A H 1.3318 0.7381 -0.0468 0.120 Uiso 1 1 calc R . .
H17B H 1.3234 0.8887 0.0068 0.120 Uiso 1 1 calc R . .
C18 C 1.2101(7) 0.8743(4) -0.1231(2) 0.1175(12) Uani 1 1 d . . .
H18A H 1.1314 0.7976 -0.1697 0.176 Uiso 1 1 calc R . .
H18B H 1.3811 0.9201 -0.1382 0.176 Uiso 1 1 calc R . .
H18C H 1.1051 0.9455 -0.1162 0.176 Uiso 1 1 calc R . .

loop_
_atom_site_aniso_label
_atom_site_aniso_U_11
_atom_site_aniso_U_22
_atom_site_aniso_U_33
_atom_site_aniso_U_23
_atom_site_aniso_U_13
_atom_site_aniso_U_12
N 0.0647(13) 0.0992(19) 0.0606(13) 0.0189(12) 0.0077(10) 0.0006(12)
C1 0.087(2) 0.117(3) 0.0749(18) 0.0202(19) 0.0122(16) 0.0145(19)
C2 0.117(3) 0.104(3) 0.089(2) 0.0055(19) 0.014(2) 0.018(2)
C3 0.110(3) 0.096(2) 0.098(2) 0.015(2) 0.016(2) 0.006(2)
C4 0.088(2) 0.098(2) 0.0805(19) 0.0185(18) 0.0090(16) 0.0051(18)
C5 0.0670(16) 0.091(2) 0.0640(15) 0.0193(15) 0.0002(12) -0.0002(14)
C6 0.0730(18) 0.094(2) 0.0628(15) 0.0156(15) 0.0047(13) 0.0071(16)
C7 0.0603(16) 0.092(2) 0.0528(13) 0.0201(14) -0.0004(12) -0.0011(13)
C8 0.0630(16) 0.085(2) 0.0588(14) 0.0195(14) -0.0050(12) -0.0028(13)
C9 0.0592(15) 0.091(2) 0.0577(13) 0.0213(14) -0.0010(12) -0.0030(13)
C10 0.0830(19) 0.097(2) 0.0728(16) 0.0203(15) 0.0121(14) -0.0092(16)
C11 0.0597(16) 0.112(2) 0.0621(15) 0.0238(15) 0.0054(12) 0.0025(14)
C12 0.0675(17) 0.106(2) 0.0596(14) 0.0211(14) 0.0020(12) 0.0043(14)
C13 0.0656(16) 0.097(2) 0.0633(15) 0.0172(14) 0.0068(12) 0.0082(14)
C14 0.0710(18) 0.105(2) 0.0666(16) 0.0218(15) 0.0081(13) 0.0099(15)
C15 0.0743(18) 0.094(2) 0.0644(15) 0.0154(14) 0.0098(13) 0.0077(14)
C16 0.0780(18) 0.095(2) 0.0686(16) 0.0161(14) 0.0142(13) 0.0142(15)
C17 0.096(2) 0.120(3) 0.0771(18) 0.0251(18) 0.0184(16) 0.0025(18)
C18 0.139(3) 0.134(3) 0.078(2) 0.031(2) 0.033(2) 0.014(2)
